data_2018180
loop_
_publ_author_name
'Lemmerer, Andreas'
'Michael, Joseph P.'

_publ_section_title
;
 Extensive hydrogen and halogen bonding, and absence of intramolecular
 hydrogen bonding between alcohol and nitro groups in a series of
 <i>endo</i>-nitronorbornanol compounds
;
_journal_coeditor_code GD3390
_journal_issue 8
_journal_name_full 'Acta Crystallographica Section C'
_journal_page_first o288
_journal_page_last o293
_journal_paper_doi 10.1107/S0108270111024140
_journal_volume 67
_journal_year 2011
_chemical_formula_iupac 'C8 H8 Br2 N2 O3'
_chemical_formula_moiety 'C8 H8 Br2 N2 O3'
_chemical_formula_sum 'C8 H8 Br2 N2 O3'
_chemical_formula_weight 339.98
_chemical_name_systematic
;
(+-)-3-<i>exo</i>,6-<i>exo</i>-dibromo-5-<i>endo</i>-hydroxy-3-<i>endo</i>-
nitrobicyclo[2.2.1]heptane-2-<i>exo</i>-carbonitrile
;
_space_group_IT_number 9
_symmetry_cell_setting monoclinic
_symmetry_space_group_name_Hall 'C -2yc'
_symmetry_space_group_name_H-M 'C 1 c 1'
_atom_sites_solution_hydrogens geom
_atom_sites_solution_primary direct
_atom_sites_solution_secondary difmap
_cell_angle_alpha 90
_cell_angle_beta 91.825(6)
_cell_angle_gamma 90
_cell_formula_units_Z 4
_cell_length_a 6.6517(8)
_cell_length_b 16.084(2)
_cell_length_c 9.8254(14)
_cell_measurement_reflns_used 850
_cell_measurement_temperature 173(2)
_cell_measurement_theta_max 28.17
_cell_measurement_theta_min 2.532
_cell_volume 1050.6(2)
_computing_cell_refinement 'SAINT-Plus (Bruker, 1999)'
_computing_data_collection 'SMART-NT (Bruker, 1998)'
_computing_data_reduction 'SAINT-Plus (Bruker, 1999)'
_computing_molecular_graphics 'ORTEP-3 for Windows (Farrugia, 1997) and DIAMOND (Brandenburg, 1999)'
_computing_publication_material 'WinGX (Farrugia, 1999) and PLATON (Spek, 2009)'
_computing_structure_refinement 'SHELXL97 (Sheldrick, 2008)'
_computing_structure_solution 'SHELXS97 (Sheldrick, 2008)'
_diffrn_ambient_temperature 173(2)
_diffrn_measured_fraction_theta_full 1
_diffrn_measured_fraction_theta_max 1
_diffrn_measurement_device_type 'Bruker SMART 1K CCD area-detector'
_diffrn_measurement_method \w
_diffrn_radiation_monochromator graphite
_diffrn_radiation_type MoK\a
_diffrn_radiation_wavelength 0.71073
_diffrn_reflns_av_R_equivalents 0.0673
_diffrn_reflns_limit_h_max 8
_diffrn_reflns_limit_h_min -8
_diffrn_reflns_limit_k_max 17
_diffrn_reflns_limit_k_min -21
_diffrn_reflns_limit_l_max 12
_diffrn_reflns_limit_l_min -10
_diffrn_reflns_number 3346
_diffrn_reflns_theta_full 27.98
_diffrn_reflns_theta_max 27.98
_diffrn_reflns_theta_min 2.53
_diffrn_standards_number 0
_exptl_absorpt_coefficient_mu 7.703
_exptl_absorpt_correction_T_max 0.301
_exptl_absorpt_correction_T_min 0.0746
_exptl_absorpt_correction_type integration
_exptl_absorpt_process_details '(XPREP; Bruker, 1999)'
_exptl_crystal_colour yellow
_exptl_crystal_density_diffrn 2.149
_exptl_crystal_density_method 'not measured'
_exptl_crystal_description block
_exptl_crystal_F_000 656
_exptl_crystal_size_max 0.6
_exptl_crystal_size_mid 0.2
_exptl_crystal_size_min 0.2
_refine_diff_density_max 1.198
_refine_diff_density_min -0.941
_refine_ls_abs_structure_details 'Flack (1983), 765 Friedel pairs'
_refine_ls_abs_structure_Flack 0.003(19)
_refine_ls_extinction_method none
_refine_ls_goodness_of_fit_ref 1.037
_refine_ls_hydrogen_treatment mixed
_refine_ls_matrix_type full
_refine_ls_number_parameters 139
_refine_ls_number_reflns 2038
_refine_ls_number_restraints 2
_refine_ls_restrained_S_all 1.037
_refine_ls_R_factor_all 0.047
_refine_ls_R_factor_gt 0.045
_refine_ls_shift/su_max 0.001
_refine_ls_shift/su_mean 0
_refine_ls_structure_factor_coef Fsqd
_refine_ls_weighting_details 'calc w=1/[\s^2^(Fo^2^)+(0.0914P)^2^] where P=(Fo^2^+2Fc^2^)/3'
_refine_ls_weighting_scheme calc
_refine_ls_wR_factor_gt 0.1149
_refine_ls_wR_factor_ref 0.1163
_reflns_number_gt 1945
_reflns_number_total 2038
_reflns_threshold_expression I>2\s(I)
_cod_data_source_file gd3390.cif
_cod_data_source_block II
_cod_original_sg_symbol_H-M 'C c'
_cod_database_code 2018180
_cod_database_fobs_code 2018180

loop_
_symmetry_equiv_pos_as_xyz
'x, y, z'
'x, -y, z+1/2'
'x+1/2, y+1/2, z'
'x+1/2, -y+1/2, z+1/2'

loop_
_atom_site_type_symbol
_atom_site_label
_atom_site_fract_x
_atom_site_fract_y
_atom_site_fract_z
_atom_site_U_iso_or_equiv
_atom_site_adp_type
_atom_site_calc_flag
_atom_site_refinement_flags
_atom_site_occupancy
_atom_site_symmetry_multiplicity
C C1 0.5593(9) 0.3530(4) 0.5982(6) 0.0187(11) Uani d . 1 1
H H1A 0.6952 0.3306 0.6247 0.022 Uiso calc R 1 1
C C2 0.4484(9) 0.3079(4) 0.4748(6) 0.0195(11) Uani d . 1 1
H H2 0.479 0.3385 0.3892 0.023 Uiso calc R 1 1
C C3 0.2221(8) 0.3221(3) 0.5061(6) 0.0176(11) Uani d . 1 1
C C4 0.2295(9) 0.3867(4) 0.6192(6) 0.0197(11) Uani d . 1 1
H H4 0.1001 0.3943 0.6666 0.024 Uiso calc R 1 1
C C5 0.3266(10) 0.4690(4) 0.5676(7) 0.0218(11) Uani d . 1 1
H H5 0.3106 0.5143 0.6362 0.026 Uiso calc R 1 1
C C6 0.5531(9) 0.4451(3) 0.5579(7) 0.0212(12) Uani d . 1 1
H H6 0.5968 0.4518 0.4621 0.025 Uiso calc R 1 1
C C7 0.4034(8) 0.3507(4) 0.7097(6) 0.0200(11) Uani d . 1 1
H H7A 0.4399 0.387 0.788 0.024 Uiso calc R 1 1
H H7B 0.3757 0.2935 0.7416 0.024 Uiso calc R 1 1
C C8 0.5089(10) 0.2208(4) 0.4591(7) 0.0218(12) Uani d . 1 1
N N1 0.0955(8) 0.3456(3) 0.3808(6) 0.0238(11) Uani d . 1 1
N N2 0.5591(10) 0.1542(4) 0.4456(7) 0.0319(13) Uani d . 1 1
O O1 0.2507(9) 0.4953(3) 0.4383(6) 0.0294(11) Uani d . 1 1
H H1 0.185(17) 0.541(7) 0.449(11) 0.044 Uiso d . 1 1
O O2 -0.0749(8) 0.3697(4) 0.3984(6) 0.0370(12) Uani d . 1 1
O O3 0.1674(8) 0.3368(4) 0.2676(5) 0.0363(12) Uani d . 1 1
Br Br1 0.08836(7) 0.22101(4) 0.56746(6) 0.02728(18) Uani d . 1 1
Br Br2 0.72707(9) 0.51130(4) 0.68145(7) 0.03009(19) Uani d . 1 1

loop_
_atom_site_aniso_label
_atom_site_aniso_U_11
_atom_site_aniso_U_22
_atom_site_aniso_U_33
_atom_site_aniso_U_12
_atom_site_aniso_U_13
_atom_site_aniso_U_23
C1 0.022(3) 0.019(2) 0.015(3) 0.003(2) 0.001(2) 0.002(2)
C2 0.021(2) 0.020(3) 0.018(3) 0.005(2) 0.003(2) 0.000(2)
C3 0.019(2) 0.021(2) 0.013(3) 0.002(2) 0.003(2) 0.000(2)
C4 0.023(2) 0.024(3) 0.012(3) 0.005(2) 0.005(2) 0.000(2)
C5 0.028(3) 0.020(2) 0.018(3) 0.002(2) 0.003(2) -0.004(2)
C6 0.025(3) 0.019(2) 0.020(3) 0.000(2) 0.005(2) -0.001(2)
C7 0.023(3) 0.020(3) 0.017(3) 0.001(2) 0.000(2) 0.002(2)
C8 0.024(3) 0.027(3) 0.015(3) 0.006(2) 0.003(2) -0.004(2)
N1 0.027(2) 0.027(3) 0.018(3) 0.006(2) -0.004(2) 0.0000(19)
N2 0.037(3) 0.025(3) 0.034(4) 0.007(2) 0.010(3) -0.002(2)
O1 0.043(3) 0.025(2) 0.020(2) 0.012(2) 0.002(2) 0.0058(17)
O2 0.023(2) 0.052(3) 0.036(3) 0.012(2) -0.002(2) 0.005(2)
O3 0.042(3) 0.056(3) 0.011(2) 0.010(3) 0.000(2) -0.004(2)
Br1 0.0276(3) 0.0262(3) 0.0282(3) -0.0045(2) 0.0032(2) 0.0022(2)
Br2 0.0306(3) 0.0264(3) 0.0334(4) -0.0056(3) 0.0014(2) -0.0062(3)

loop_
_atom_type_symbol
_atom_type_description
_atom_type_scat_dispersion_real
_atom_type_scat_dispersion_imag
_atom_type_scat_source
C C 0.0033 0.0016 'International Tables Vol C Tables 4.2.6.8 and 6.1.1.4'
H H 0 0 'International Tables Vol C Tables 4.2.6.8 and 6.1.1.4'
N N 0.0061 0.0033 'International Tables Vol C Tables 4.2.6.8 and 6.1.1.4'
Br Br -0.2901 2.4595 'International Tables Vol C Tables 4.2.6.8 and 6.1.1.4'
O O 0.0106 0.006 'International Tables Vol C Tables 4.2.6.8 and 6.1.1.4'

loop_
_exptl_crystal_face_index_h
_exptl_crystal_face_index_k
_exptl_crystal_face_index_l
_exptl_crystal_face_perp_dist
0 -2 1 0.1
0 2 -1 0.1
0 2 1 0.1
0 -2 -1 0.1
-1 0 0 0.3
1 0 0 0.3

loop_
_geom_angle_atom_site_label_1
_geom_angle_atom_site_label_2
_geom_angle_atom_site_label_3
_geom_angle
C6 C1 C7 101.3(4)
C6 C1 C2 103.8(5)
C7 C1 C2 103.2(5)
C6 C1 H1A 115.6
C7 C1 H1A 115.6
C2 C1 H1A 115.6
C8 C2 C3 115.4(5)
C8 C2 C1 113.4(5)
C3 C2 C1 102.2(4)
C8 C2 H2 108.5
C3 C2 H2 108.5
C1 C2 H2 108.5
N1 C3 C4 115.3(5)
N1 C3 C2 113.0(5)
C4 C3 C2 103.6(5)
N1 C3 Br1 102.2(4)
C4 C3 Br1 110.3(4)
C2 C3 Br1 112.9(4)
C3 C4 C7 99.8(5)
C3 C4 C5 110.2(4)
C7 C4 C5 101.2(5)
C3 C4 H4 114.6
C7 C4 H4 114.6
C5 C4 H4 114.6
O1 C5 C6 109.6(5)
O1 C5 C4 113.8(5)
C6 C5 C4 102.7(5)
O1 C5 H5 110.2
C6 C5 H5 110.2
C4 C5 H5 110.2
C1 C6 C5 103.9(5)
C1 C6 Br2 110.7(4)
C5 C6 Br2 112.3(4)
C1 C6 H6 109.9
C5 C6 H6 109.9
Br2 C6 H6 109.9
C1 C7 C4 95.2(5)
C1 C7 H7A 112.7
C4 C7 H7A 112.7
C1 C7 H7B 112.7
C4 C7 H7B 112.7
H7A C7 H7B 110.2
N2 C8 C2 178.5(7)
O2 N1 O3 123.7(6)
O2 N1 C3 117.4(5)
O3 N1 C3 118.9(5)
C5 O1 H1 108(7)

loop_
_geom_bond_atom_site_label_1
_geom_bond_atom_site_label_2
_geom_bond_distance
C1 C6 1.533(8)
C1 C7 1.533(8)
C1 C2 1.576(9)
C1 H1A 1
C2 C8 1.468(8)
C2 C3 1.562(7)
C2 H2 1
C3 N1 1.516(8)
C3 C4 1.521(8)
C3 Br1 1.957(6)
C4 C7 1.548(8)
C4 C5 1.565(9)
C4 H4 1
C5 O1 1.416(9)
C5 C6 1.561(8)
C5 H5 1
C6 Br2 1.964(6)
C6 H6 1
C7 H7A 0.99
C7 H7B 0.99
C8 N2 1.131(9)
N1 O2 1.215(7)
N1 O3 1.233(7)
O1 H1 0.86(12)

loop_
_geom_hbond_atom_site_label_D
_geom_hbond_atom_site_label_H
_geom_hbond_atom_site_label_A
_geom_hbond_site_symmetry_A
_geom_hbond_distance_DH
_geom_hbond_distance_HA
_geom_hbond_distance_DA
_geom_hbond_angle_DHA
O1 H1 N2 3_455 0.86(12) 2.01(12) 2.858(8) 169(10)

loop_
_geom_torsion_atom_site_label_1
_geom_torsion_atom_site_label_2
_geom_torsion_atom_site_label_3
_geom_torsion_atom_site_label_4
_geom_torsion
C6 C1 C2 C8 154.7(5)
C7 C1 C2 C8 -100.0(5)
C6 C1 C2 C3 -80.4(5)
C7 C1 C2 C3 24.9(5)
C8 C2 C3 N1 -99.2(6)
C1 C2 C3 N1 137.3(5)
C8 C2 C3 C4 135.5(5)
C1 C2 C3 C4 11.9(5)
C8 C2 C3 Br1 16.2(7)
C1 C2 C3 Br1 -107.4(4)
N1 C3 C4 C7 -168.0(5)
C2 C3 C4 C7 -44.1(5)
Br1 C3 C4 C7 77.0(5)
N1 C3 C4 C5 -62.1(6)
C2 C3 C4 C5 61.8(6)
Br1 C3 C4 C5 -177.1(4)
C3 C4 C5 O1 46.3(6)
C7 C4 C5 O1 151.2(5)
C3 C4 C5 C6 -72.2(6)
C7 C4 C5 C6 32.8(6)
C7 C1 C6 C5 -36.9(6)
C2 C1 C6 C5 69.8(6)
C7 C1 C6 Br2 83.8(5)
C2 C1 C6 Br2 -169.5(3)
O1 C5 C6 C1 -119.1(6)
C4 C5 C6 C1 2.2(6)
O1 C5 C6 Br2 121.2(5)
C4 C5 C6 Br2 -117.5(4)
C6 C1 C7 C4 56.4(5)
C2 C1 C7 C4 -50.8(5)
C3 C4 C7 C1 58.4(5)
C5 C4 C7 C1 -54.6(5)
C4 C3 N1 O2 -50.6(8)
C2 C3 N1 O2 -169.4(6)
Br1 C3 N1 O2 69.0(6)
C4 C3 N1 O3 131.7(6)
C2 C3 N1 O3 12.9(8)
Br1 C3 N1 O3 -108.7(6)
